data_7226824
loop_
_publ_author_name
'Du, Jian-Long'
'Li, Chao-Ping'
'Gao, Ju-Ping'
'Zhang, Xiao-Ying'
'Jing, Xu'
'Mu, Yajuan'
'Li, Li-Jun'

_publ_section_title
;
 Zn(II) and Cd(II) coordination networks based on N-donor ligand:
 synthesis, crystal structures, and sensing of nitroaromatic explosives
;
_journal_name_full 'RSC Adv.'
_journal_paper_doi 10.1039/C6RA22875E
_journal_year 2016
_chemical_formula_moiety 'C9 H6 Cd2 Cl3 N7'
_chemical_formula_sum 'C9 H6 Cd2 Cl3 N7'
_chemical_formula_weight 543.36
_chemical_name_systematic
; 
 ? 
;
_space_group_IT_number 4
_symmetry_cell_setting monoclinic
_symmetry_space_group_name_Hall 'P 2yb'
_symmetry_space_group_name_H-M 'P 1 21 1'
_atom_sites_solution_hydrogens geom
_atom_sites_solution_primary direct
_atom_sites_solution_secondary difmap
_audit_creation_method SHELXL-97
_audit_update_record
;
2016-08-09 deposited with the CCDC.
2016-10-19 downloaded from the CCDC.
;
_cell_angle_alpha 90.00
_cell_angle_beta 92.38(3)
_cell_angle_gamma 90.00
_cell_formula_units_Z 2
_cell_length_a 6.8339(14)
_cell_length_b 7.4174(15)
_cell_length_c 14.147(3)
_cell_measurement_reflns_used 4764
_cell_measurement_temperature 293(2)
_cell_measurement_theta_max 28.29
_cell_measurement_theta_min 2.88
_cell_volume 716.5(3)
_computing_cell_refinement 'Bruker XSCANS'
_computing_data_collection 'Bruker XSCANS'
_computing_data_reduction 'Bruker SHELXTL'
_computing_molecular_graphics 'Bruker SHELXTL'
_computing_publication_material 'Bruker SHELXTL'
_computing_structure_refinement 'SHELXL-97 (Sheldrick, 1997)'
_computing_structure_solution 'SHELXS-97 (Sheldrick, 1990)'
_diffrn_ambient_temperature 293(2)
_diffrn_measured_fraction_theta_full 0.997
_diffrn_measured_fraction_theta_max 0.997
_diffrn_measurement_device_type 'Bruker P4'
_diffrn_measurement_method '\w scans'
_diffrn_radiation_monochromator graphite
_diffrn_radiation_source 'fine-focus sealed tube'
_diffrn_radiation_type MoK\a
_diffrn_radiation_wavelength 0.71073
_diffrn_reflns_av_R_equivalents 0.0132
_diffrn_reflns_av_sigmaI/netI 0.0216
_diffrn_reflns_limit_h_max 8
_diffrn_reflns_limit_h_min -9
_diffrn_reflns_limit_k_max 8
_diffrn_reflns_limit_k_min -9
_diffrn_reflns_limit_l_max 18
_diffrn_reflns_limit_l_min -17
_diffrn_reflns_number 5347
_diffrn_reflns_theta_full 28.29
_diffrn_reflns_theta_max 28.29
_diffrn_reflns_theta_min 2.88
_exptl_absorpt_coefficient_mu 3.528
_exptl_absorpt_correction_T_max 0.7419
_exptl_absorpt_correction_T_min 0.5245
_exptl_absorpt_correction_type multi-scan
_exptl_absorpt_process_details SADABS
_exptl_crystal_colour Colorless
_exptl_crystal_density_diffrn 2.519
_exptl_crystal_density_method 'not measured'
_exptl_crystal_description Prism
_exptl_crystal_F_000 512
_exptl_crystal_size_max 0.21
_exptl_crystal_size_mid 0.14
_exptl_crystal_size_min 0.09
_refine_diff_density_max 0.393
_refine_diff_density_min -0.425
_refine_diff_density_rms 0.075
_refine_ls_abs_structure_details 'Flack H D (1983), Acta Cryst. A39, 876-881'
_refine_ls_abs_structure_Flack 0.021(16)
_refine_ls_extinction_coef 0.0079(4)
_refine_ls_extinction_expression Fc^*^=kFc[1+0.001xFc^2^\l^3^/sin(2\q)]^-1/4^
_refine_ls_extinction_method SHELXL
_refine_ls_goodness_of_fit_ref 1.093
_refine_ls_hydrogen_treatment mixed
_refine_ls_matrix_type full
_refine_ls_number_parameters 191
_refine_ls_number_reflns 2887
_refine_ls_number_restraints 1
_refine_ls_restrained_S_all 1.093
_refine_ls_R_factor_all 0.0132
_refine_ls_R_factor_gt 0.0131
_refine_ls_shift/su_max 0.055
_refine_ls_shift/su_mean 0.004
_refine_ls_structure_factor_coef Fsqd
_refine_ls_weighting_details 'calc w=1/[\s^2^(Fo^2^)+(0.0129P)^2^+0.0000P] where P=(Fo^2^+2Fc^2^)/3'
_refine_ls_weighting_scheme calc
_refine_ls_wR_factor_gt 0.0307
_refine_ls_wR_factor_ref 0.0307
_reflns_number_gt 2868
_reflns_number_total 2887
_reflns_threshold_expression >2sigma(I)
_cod_data_source_file c6ra22875e2.cif
_cod_data_source_block 2
_cod_depositor_comments
;
The following automatic conversions were performed:

'_symmetry_cell_setting' value 'Monoclinic' changed to 'monoclinic'
according to
/usr/data/users/saulius/crontab/automatic-downloads/rss-feeds/RSC/lib/dictionaries/cif_core.dic
dictionary named 'cif_core.dic' version 2.4.2 from 2011-04-26.

'_exptl_absorpt_correction_type' value 'Multi-scan' changed to
'multi-scan' according to
/usr/data/users/saulius/crontab/automatic-downloads/rss-feeds/RSC/lib/dictionaries/cif_core.dic
dictionary named 'cif_core.dic' version 2.4.2 from 2011-04-26.

Automatic conversion script
Id: cif_fix_values 4268 2015-11-12 08:31:59Z antanas 
;
_cod_original_sg_symbol_H-M P2(1)
_cod_database_code 7226824

loop_
_symmetry_equiv_pos_as_xyz
'x, y, z'
'-x, y+1/2, -z'

loop_
_atom_site_label
_atom_site_type_symbol
_atom_site_fract_x
_atom_site_fract_y
_atom_site_fract_z
_atom_site_U_iso_or_equiv
_atom_site_adp_type
_atom_site_occupancy
_atom_site_symmetry_multiplicity
_atom_site_calc_flag
_atom_site_refinement_flags
Cd1 Cd 0.30665(2) 0.87756(2) 0.844126(10) 0.01969(5) Uani 1 1 d .
Cd2 Cd -0.16112(2) 1.12313(2) 0.924229(11) 0.02060(5) Uani 1 1 d .
Cl1 Cl 0.14819(9) 1.19455(8) 0.83932(5) 0.02872(13) Uani 1 1 d .
Cl2 Cl -0.01345(8) 0.77168(9) 0.92448(4) 0.02359(12) Uani 1 1 d .
Cl3 Cl -0.36919(9) 0.99553(9) 0.78339(4) 0.02642(13) Uani 1 1 d .
N1 N 0.4157(3) 0.5817(2) 0.87819(13) 0.0200(4) Uani 1 1 d .
N2 N 0.4139(3) 0.5433(3) 0.97110(13) 0.0192(4) Uani 1 1 d .
N3 N 0.5536(3) 0.4312(3) 0.99369(14) 0.0190(4) Uani 1 1 d .
N4 N 0.6503(3) 0.3895(3) 0.91579(12) 0.0205(4) Uani 1 1 d .
N5 N 0.7857(3) 0.3988(3) 0.46716(14) 0.0286(5) Uani 1 1 d .
N6 N 0.9770(4) 0.4136(5) 0.44576(17) 0.0534(9) Uani 1 1 d .
N7 N 0.7931(3) 0.3530(3) 0.31537(14) 0.0273(5) Uani 1 1 d .
C1 C 0.5619(3) 0.4835(3) 0.84581(15) 0.0181(4) Uani 1 1 d .
C2 C 0.6171(4) 0.4708(3) 0.74674(16) 0.0209(5) Uani 1 1 d .
C3 C 0.8120(4) 0.4753(4) 0.72461(17) 0.0302(6) Uani 1 1 d .
H3 H 0.9075 0.4953 0.7722 0.036 Uiso 1 1 calc R
C4 C 0.8668(4) 0.4504(4) 0.63251(19) 0.0355(6) Uani 1 1 d .
H4 H 0.9984 0.4522 0.6183 0.043 Uiso 1 1 calc R
C5 C 0.7249(4) 0.4231(4) 0.56221(17) 0.0266(5) Uani 1 1 d .
C6 C 0.5293(4) 0.4180(5) 0.58232(19) 0.0391(8) Uani 1 1 d .
H6 H 0.4345 0.3987 0.5343 0.047 Uiso 1 1 calc R
C7 C 0.4754(4) 0.4419(4) 0.67490(18) 0.0325(6) Uani 1 1 d .
H7 H 0.3437 0.4385 0.6891 0.039 Uiso 1 1 calc R
C8 C 0.9723(4) 0.3856(6) 0.35463(18) 0.0440(7) Uani 1 1 d .
H8 H 1.0843 0.3881 0.3195 0.053 Uiso 1 1 calc R
C9 C 0.6796(4) 0.3622(5) 0.38876(16) 0.0319(6) Uani 1 1 d .
H9 H 0.5446 0.3454 0.3858 0.038 Uiso 1 1 calc R

loop_
_atom_site_aniso_label
_atom_site_aniso_U_11
_atom_site_aniso_U_22
_atom_site_aniso_U_33
_atom_site_aniso_U_23
_atom_site_aniso_U_13
_atom_site_aniso_U_12
Cd1 0.02085(8) 0.02422(8) 0.01417(8) 0.00232(7) 0.00259(5) 0.00255(7)
Cd2 0.01821(8) 0.02439(8) 0.01945(8) -0.00270(7) 0.00390(6) 0.00089(7)
Cl1 0.0246(3) 0.0248(3) 0.0376(4) 0.0033(2) 0.0121(2) 0.0021(2)
Cl2 0.0198(3) 0.0288(3) 0.0223(3) 0.0040(2) 0.0012(2) 0.0003(2)
Cl3 0.0205(2) 0.0387(3) 0.0202(3) -0.0029(2) 0.0030(2) -0.0029(2)
N1 0.0256(10) 0.0206(11) 0.0139(9) 0.0010(7) 0.0028(7) 0.0031(7)
N2 0.0244(9) 0.0186(9) 0.0149(9) 0.0008(7) 0.0031(7) 0.0020(8)
N3 0.0225(9) 0.0226(10) 0.0121(8) 0.0004(7) 0.0026(7) 0.0036(7)
N4 0.0257(9) 0.0230(9) 0.0131(8) 0.0001(8) 0.0036(7) 0.0037(9)
N5 0.0249(10) 0.0477(14) 0.0134(9) -0.0028(10) 0.0039(7) -0.0001(10)
N6 0.0286(12) 0.112(3) 0.0199(12) -0.0070(14) 0.0050(9) -0.0121(16)
N7 0.0296(10) 0.0377(13) 0.0148(9) -0.0007(9) 0.0031(7) -0.0013(10)
C1 0.0210(10) 0.0193(11) 0.0140(10) 0.0008(8) 0.0021(8) 0.0004(8)
C2 0.0278(12) 0.0205(11) 0.0147(11) 0.0008(9) 0.0036(9) 0.0040(9)
C3 0.0276(12) 0.0498(16) 0.0131(11) -0.0024(11) 0.0001(9) -0.0006(12)
C4 0.0218(11) 0.0648(19) 0.0204(13) -0.0027(12) 0.0047(9) -0.0010(13)
C5 0.0292(12) 0.0375(15) 0.0135(11) -0.0013(9) 0.0058(9) 0.0006(11)
C6 0.0258(12) 0.076(2) 0.0150(12) -0.0047(12) -0.0008(9) 0.0012(14)
C7 0.0215(11) 0.0584(17) 0.0177(12) -0.0027(11) 0.0036(9) 0.0021(12)
C8 0.0277(13) 0.085(2) 0.0196(12) -0.0038(17) 0.0076(9) -0.0048(17)
C9 0.0299(13) 0.0503(17) 0.0157(11) -0.0030(13) 0.0026(9) -0.0003(13)

loop_
_atom_type_symbol
_atom_type_description
_atom_type_scat_dispersion_real
_atom_type_scat_dispersion_imag
_atom_type_scat_source
C C 0.0033 0.0016 'International Tables Vol C Tables 4.2.6.8 and 6.1.1.4'
H H 0.0000 0.0000 'International Tables Vol C Tables 4.2.6.8 and 6.1.1.4'
N N 0.0061 0.0033 'International Tables Vol C Tables 4.2.6.8 and 6.1.1.4'
O O 0.0106 0.0060 'International Tables Vol C Tables 4.2.6.8 and 6.1.1.4'
Cl Cl 0.1484 0.1585 'International Tables Vol C Tables 4.2.6.8 and 6.1.1.4'
Cd Cd -0.8075 1.2024 'International Tables Vol C Tables 4.2.6.8 and 6.1.1.4'

loop_
_geom_angle_atom_site_label_1
_geom_angle_atom_site_label_2
_geom_angle_atom_site_label_3
_geom_angle
_geom_angle_site_symmetry_1
_geom_angle_site_symmetry_3
N7 Cd1 N1 101.63(8) 2_656 .
N7 Cd1 N3 172.43(7) 2_656 2_657
N1 Cd1 N3 81.61(7) . 2_657
N7 Cd1 Cl3 85.67(6) 2_656 1_655
N1 Cd1 Cl3 96.65(5) . 1_655
N3 Cd1 Cl3 87.17(5) 2_657 1_655
N7 Cd1 Cl1 86.58(6) 2_656 .
N1 Cd1 Cl1 167.94(5) . .
N3 Cd1 Cl1 91.33(5) 2_657 .
Cl3 Cd1 Cl1 92.72(2) 1_655 .
N7 Cd1 Cl2 100.35(6) 2_656 .
N1 Cd1 Cl2 83.99(5) . .
N3 Cd1 Cl2 86.74(5) 2_657 .
Cl3 Cd1 Cl2 173.71(2) 1_655 .
Cl1 Cd1 Cl2 85.87(2) . .
N4 Cd2 N2 80.33(7) 1_465 2_557
N4 Cd2 Cl1 105.42(5) 1_465 .
N2 Cd2 Cl1 169.46(5) 2_557 .
N4 Cd2 Cl3 89.18(5) 1_465 .
N2 Cd2 Cl3 89.90(5) 2_557 .
Cl1 Cd2 Cl3 98.90(3) . .
N4 Cd2 Cl2 85.37(5) 1_465 2_557
N2 Cd2 Cl2 85.15(5) 2_557 2_557
Cl1 Cd2 Cl2 86.52(3) . 2_557
Cl3 Cd2 Cl2 173.18(2) . 2_557
N4 Cd2 Cl2 167.82(5) 1_465 .
N2 Cd2 Cl2 92.18(5) 2_557 .
Cl1 Cd2 Cl2 83.52(2) . .
Cl3 Cd2 Cl2 81.15(2) . .
Cl2 Cd2 Cl2 103.686(19) 2_557 .
Cd2 Cl1 Cd1 98.87(2) . .
Cd1 Cl2 Cd2 96.83(3) . 2_547
Cd1 Cl2 Cd2 91.59(2) . .
Cd2 Cl2 Cd2 122.67(2) 2_547 .
Cd1 Cl3 Cd2 108.83(3) 1_455 .
C1 N1 N2 104.95(18) . .
C1 N1 Cd1 132.25(16) . .
N2 N1 Cd1 112.35(13) . .
N3 N2 N1 109.85(18) . .
N3 N2 Cd2 123.30(14) . 2_547
N1 N2 Cd2 126.01(14) . 2_547
N2 N3 N4 109.12(18) . .
N2 N3 Cd1 125.61(15) . 2_647
N4 N3 Cd1 122.55(14) . 2_647
C1 N4 N3 105.37(19) . .
C1 N4 Cd2 134.80(15) . 1_645
N3 N4 Cd2 115.91(14) . 1_645
C9 N5 N6 109.1(2) . .
C9 N5 C5 129.7(2) . .
N6 N5 C5 121.1(2) . .
C8 N6 N5 102.9(2) . .
C9 N7 C8 102.7(2) . .
C9 N7 Cd1 126.61(17) . 2_646
C8 N7 Cd1 127.49(17) . 2_646
N1 C1 N4 110.7(2) . .
N1 C1 C2 126.1(2) . .
N4 C1 C2 123.2(2) . .
C3 C2 C7 119.1(2) . .
C3 C2 C1 120.2(2) . .
C7 C2 C1 120.5(2) . .
C2 C3 C4 120.8(2) . .
C2 C3 H3 119.6 . .
C4 C3 H3 119.6 . .
C5 C4 C3 119.4(2) . .
C5 C4 H4 120.3 . .
C3 C4 H4 120.3 . .
C4 C5 C6 121.0(2) . .
C4 C5 N5 118.3(2) . .
C6 C5 N5 120.7(2) . .
C5 C6 C7 119.3(2) . .
C5 C6 H6 120.4 . .
C7 C6 H6 120.4 . .
C6 C7 C2 120.4(2) . .
C6 C7 H7 119.8 . .
C2 C7 H7 119.8 . .
N6 C8 N7 114.9(2) . .
N6 C8 H8 122.6 . .
N7 C8 H8 122.6 . .
N7 C9 N5 110.4(2) . .
N7 C9 H9 124.8 . .
N5 C9 H9 124.8 . .

loop_
_geom_bond_atom_site_label_1
_geom_bond_atom_site_label_2
_geom_bond_distance
_geom_bond_site_symmetry_2
Cd1 N7 2.337(2) 2_656
Cd1 N1 2.3612(19) .
Cd1 N3 2.480(2) 2_657
Cd1 Cl3 2.5632(8) 1_655
Cd1 Cl1 2.5884(8) .
Cd1 Cl2 2.6270(9) .
Cd2 N4 2.359(2) 1_465
Cd2 N2 2.396(2) 2_557
Cd2 Cl1 2.5303(9) .
Cd2 Cl3 2.5792(9) .
Cd2 Cl2 2.6468(9) 2_557
Cd2 Cl2 2.7953(8) .
Cl2 Cd2 2.6468(9) 2_547
Cl3 Cd1 2.5631(8) 1_455
N1 C1 1.332(3) .
N1 N2 1.346(3) .
N2 N3 1.296(3) .
N2 Cd2 2.396(2) 2_547
N3 N4 1.344(3) .
N3 Cd1 2.480(2) 2_647
N4 C1 1.335(3) .
N4 Cd2 2.359(2) 1_645
N5 C9 1.328(3) .
N5 N6 1.359(3) .
N5 C5 1.435(3) .
N6 C8 1.305(3) .
N7 C9 1.323(3) .
N7 C8 1.345(3) .
N7 Cd1 2.337(2) 2_646
C1 C2 1.469(3) .
C2 C3 1.381(3) .
C2 C7 1.391(3) .
C3 C4 1.383(4) .
C3 H3 0.9300 .
C4 C5 1.375(3) .
C4 H4 0.9300 .
C5 C6 1.379(4) .
C6 C7 1.387(4) .
C6 H6 0.9300 .
C7 H7 0.9300 .
C8 H8 0.9300 .
C9 H9 0.9300 .

loop_
_geom_torsion_atom_site_label_1
_geom_torsion_atom_site_label_2
_geom_torsion_atom_site_label_3
_geom_torsion_atom_site_label_4
_geom_torsion
_geom_torsion_site_symmetry_1
_geom_torsion_site_symmetry_4
N4 Cd2 Cl1 Cd1 -174.54(5) 1_465 .
N2 Cd2 Cl1 Cd1 63.4(3) 2_557 .
Cl3 Cd2 Cl1 Cd1 -82.92(3) . .
Cl2 Cd2 Cl1 Cd1 101.24(3) 2_557 .
Cl2 Cd2 Cl1 Cd1 -2.97(2) . .
N7 Cd1 Cl1 Cd2 103.80(6) 2_656 .
N1 Cd1 Cl1 Cd2 -29.6(2) . .
N3 Cd1 Cl1 Cd2 -83.48(5) 2_657 .
Cl3 Cd1 Cl1 Cd2 -170.71(2) 1_655 .
Cl2 Cd1 Cl1 Cd2 3.15(2) . .
N7 Cd1 Cl2 Cd2 148.25(6) 2_656 2_547
N1 Cd1 Cl2 Cd2 47.48(5) . 2_547
N3 Cd1 Cl2 Cd2 -34.42(5) 2_657 2_547
Cl3 Cd1 Cl2 Cd2 -48.7(2) 1_655 2_547
Cl1 Cd1 Cl2 Cd2 -125.99(2) . 2_547
N7 Cd1 Cl2 Cd2 -88.57(6) 2_656 .
N1 Cd1 Cl2 Cd2 170.65(5) . .
N3 Cd1 Cl2 Cd2 88.75(5) 2_657 .
Cl3 Cd1 Cl2 Cd2 74.4(2) 1_655 .
Cl1 Cd1 Cl2 Cd2 -2.82(2) . .
N4 Cd2 Cl2 Cd1 140.8(2) 1_465 .
N2 Cd2 Cl2 Cd1 -167.46(5) 2_557 .
Cl1 Cd2 Cl2 Cd1 2.89(2) . .
Cl3 Cd2 Cl2 Cd1 102.99(3) . .
Cl2 Cd2 Cl2 Cd1 -81.92(2) 2_557 .
N4 Cd2 Cl2 Cd2 -120.0(2) 1_465 2_547
N2 Cd2 Cl2 Cd2 -68.30(5) 2_557 2_547
Cl1 Cd2 Cl2 Cd2 102.05(3) . 2_547
Cl3 Cd2 Cl2 Cd2 -157.86(3) . 2_547
Cl2 Cd2 Cl2 Cd2 17.24(2) 2_557 2_547
N4 Cd2 Cl3 Cd1 -79.63(5) 1_465 1_455
N2 Cd2 Cl3 Cd1 0.70(5) 2_557 1_455
Cl1 Cd2 Cl3 Cd1 174.89(2) . 1_455
Cl2 Cd2 Cl3 Cd1 -42.7(2) 2_557 1_455
Cl2 Cd2 Cl3 Cd1 92.93(3) . 1_455
N7 Cd1 N1 C1 64.0(2) 2_656 .
N3 Cd1 N1 C1 -109.0(2) 2_657 .
Cl3 Cd1 N1 C1 -22.9(2) 1_655 .
Cl1 Cd1 N1 C1 -163.69(17) . .
Cl2 Cd1 N1 C1 163.4(2) . .
N7 Cd1 N1 N2 -157.32(15) 2_656 .
N3 Cd1 N1 N2 29.63(15) 2_657 .
Cl3 Cd1 N1 N2 115.75(15) 1_655 .
Cl1 Cd1 N1 N2 -25.1(4) . .
Cl2 Cd1 N1 N2 -57.95(15) . .
C1 N1 N2 N3 1.2(3) . .
Cd1 N1 N2 N3 -148.34(15) . .
C1 N1 N2 Cd2 -168.52(15) . 2_547
Cd1 N1 N2 Cd2 41.9(2) . 2_547
N1 N2 N3 N4 -1.1(3) . .
Cd2 N2 N3 N4 169.03(15) 2_547 .
N1 N2 N3 Cd1 160.52(14) . 2_647
Cd2 N2 N3 Cd1 -29.4(2) 2_547 2_647
N2 N3 N4 C1 0.4(3) . .
Cd1 N3 N4 C1 -161.82(14) 2_647 .
N2 N3 N4 Cd2 -160.64(14) . 1_645
Cd1 N3 N4 Cd2 37.1(2) 2_647 1_645
C9 N5 N6 C8 0.4(4) . .
C5 N5 N6 C8 -179.2(3) . .
N2 N1 C1 N4 -1.0(3) . .
Cd1 N1 C1 N4 139.79(17) . .
N2 N1 C1 C2 176.5(2) . .
Cd1 N1 C1 C2 -42.7(3) . .
N3 N4 C1 N1 0.4(3) . .
Cd2 N4 C1 N1 156.09(17) 1_645 .
N3 N4 C1 C2 -177.2(2) . .
Cd2 N4 C1 C2 -21.5(4) 1_645 .
N1 C1 C2 C3 137.2(3) . .
N4 C1 C2 C3 -45.6(4) . .
N1 C1 C2 C7 -47.2(4) . .
N4 C1 C2 C7 130.0(3) . .
C7 C2 C3 C4 -0.4(4) . .
C1 C2 C3 C4 175.3(3) . .
C2 C3 C4 C5 0.8(5) . .
C3 C4 C5 C6 -0.8(5) . .
C3 C4 C5 N5 179.6(3) . .
C9 N5 C5 C4 176.4(3) . .
N6 N5 C5 C4 -4.1(4) . .
C9 N5 C5 C6 -3.2(5) . .
N6 N5 C5 C6 176.3(3) . .
C4 C5 C6 C7 0.4(5) . .
N5 C5 C6 C7 180.0(3) . .
C5 C6 C7 C2 0.0(5) . .
C3 C2 C7 C6 0.0(4) . .
C1 C2 C7 C6 -175.7(3) . .
N5 N6 C8 N7 -0.3(4) . .
C9 N7 C8 N6 0.1(4) . .
Cd1 N7 C8 N6 160.8(3) 2_646 .
C8 N7 C9 N5 0.2(4) . .
Cd1 N7 C9 N5 -160.7(2) 2_646 .
N6 N5 C9 N7 -0.4(4) . .
C5 N5 C9 N7 179.1(3) . .
